data_4066898
loop_
_publ_author_name
'Caldwell, Lorraine M.'
'Hill, Anthony F.'
'Hulkes, Alexander G.'
'McQueen, Caitlin M. A.'
'White, Andrew J. P.'
'Williams, David J.'

_publ_section_title
;
 Alkynyl Selenolate Complexes of Iron, Nickel, and Molybdenum
;
_journal_issue 23
_journal_name_full Organometallics
_journal_page_first 6350
_journal_paper_doi 10.1021/om100694f
_journal_volume 29
_journal_year 2010
_chemical_formula_moiety 'C16 H12 Fe O2 Se'
_chemical_formula_sum 'C16 H12 Fe O2 Se'
_chemical_formula_weight 371.07
_chemical_name_systematic
; 
 ? 
;
_space_group_IT_number 2
_symmetry_cell_setting triclinic
_symmetry_space_group_name_Hall '-P 1'
_symmetry_space_group_name_H-M 'P -1'
_atom_sites_solution_hydrogens geom
_atom_sites_solution_primary direct
_atom_sites_solution_secondary difmap
_audit_creation_method SHELXL-97
_cell_angle_alpha 105.948(10)
_cell_angle_beta 97.141(11)
_cell_angle_gamma 96.818(9)
_cell_formula_units_Z 2
_cell_length_a 6.7194(5)
_cell_length_b 8.6243(11)
_cell_length_c 13.679(3)
_cell_measurement_reflns_used 23
_cell_measurement_temperature 293(2)
_cell_measurement_theta_max 27.71
_cell_measurement_theta_min 10.82
_cell_volume 746.5(2)
_computing_cell_refinement 'Siemens XSCANS'
_computing_data_collection 'Siemens XSCANS'
_computing_data_reduction 'Siemens SHELXTL'
_computing_molecular_graphics 'Siemens SHELXTL'
_computing_publication_material 'Siemens SHELXTL'
_computing_structure_refinement 'SHELXL-97 (Sheldrick, 1997)'
_computing_structure_solution 'SHELXS-97 (Sheldrick, 1990)'
_diffrn_ambient_temperature 293(2)
_diffrn_measured_fraction_theta_full 0.992
_diffrn_measured_fraction_theta_max 0.992
_diffrn_measurement_device_type 'Siemens P4'
_diffrn_measurement_method '\w scans'
_diffrn_radiation_monochromator graphite
_diffrn_radiation_source 'sealed tube'
_diffrn_radiation_type CuK\a
_diffrn_radiation_wavelength 1.54178
_diffrn_reflns_av_R_equivalents 0.0968
_diffrn_reflns_av_sigmaI/netI 0.0571
_diffrn_reflns_limit_h_max 7
_diffrn_reflns_limit_h_min 0
_diffrn_reflns_limit_k_max 9
_diffrn_reflns_limit_k_min -9
_diffrn_reflns_limit_l_max 15
_diffrn_reflns_limit_l_min -15
_diffrn_reflns_number 2415
_diffrn_reflns_theta_full 59.97
_diffrn_reflns_theta_max 59.97
_diffrn_reflns_theta_min 3.41
_diffrn_standards_interval_count 97
_diffrn_standards_number 3
_exptl_absorpt_coefficient_mu 10.865
_exptl_absorpt_correction_T_max 0.1284
_exptl_absorpt_correction_T_min 0.0300
_exptl_absorpt_correction_type psi-scan
_exptl_absorpt_process_details
;
 Siemens XPREP
;
_exptl_crystal_colour Orange
_exptl_crystal_density_diffrn 1.651
_exptl_crystal_density_method 'not measured'
_exptl_crystal_description prisms
_exptl_crystal_F_000 368
_exptl_crystal_size_max 0.60
_exptl_crystal_size_mid 0.40
_exptl_crystal_size_min 0.33
_refine_diff_density_max 0.656
_refine_diff_density_min -0.546
_refine_diff_density_rms 0.097
_refine_ls_extinction_coef 0.0038(10)
_refine_ls_extinction_expression Fc^*^=kFc[1+0.001xFc^2^\l^3^/sin(2\q)]^-1/4^
_refine_ls_extinction_method SHELXL
_refine_ls_goodness_of_fit_ref 1.036
_refine_ls_hydrogen_treatment constr
_refine_ls_matrix_type full
_refine_ls_number_parameters 183
_refine_ls_number_reflns 2194
_refine_ls_number_restraints 0
_refine_ls_restrained_S_all 1.036
_refine_ls_R_factor_all 0.0814
_refine_ls_R_factor_gt 0.0625
_refine_ls_shift/su_max 0.000
_refine_ls_shift/su_mean 0.000
_refine_ls_structure_factor_coef Fsqd
_refine_ls_weighting_details 'calc w=1/[\s^2^(Fo^2^)+(0.1246P)^2^+0.0000P] where P=(Fo^2^+2Fc^2^)/3'
_refine_ls_weighting_scheme calc
_refine_ls_wR_factor_gt 0.1735
_refine_ls_wR_factor_ref 0.1850
_reflns_number_gt 1704
_reflns_number_total 2194
_reflns_threshold_expression >2sigma(I)
_cod_data_source_file om100694f_si_003.cif
_cod_data_source_block 2a
_cod_depositor_comments
;
The following automatic conversions were performed:

'_symmetry_cell_setting' value 'Triclinic' changed to 'triclinic'
according to /home/saulius/struct/CIF-dictionaries/cif_core.dic
dictionary named 'cif_core.dic' version 2.4.1 from 2010-06-29.

Automatic conversion script
Id: cif_fix_values 1715 2011-07-08 13:25:40Z adriana 
;
_cod_original_sg_symbol_H-M P-1
_cod_database_code 4066898

loop_
_symmetry_equiv_pos_as_xyz
'x, y, z'
'-x, -y, -z'

loop_
_atom_site_label
_atom_site_type_symbol
_atom_site_fract_x
_atom_site_fract_y
_atom_site_fract_z
_atom_site_U_iso_or_equiv
_atom_site_adp_type
_atom_site_occupancy
_atom_site_symmetry_multiplicity
_atom_site_calc_flag
_atom_site_refinement_flags
Fe Fe 0.69221(17) 0.63936(13) 0.34288(8) 0.0536(4) Uani 1 1 d .
Se Se 0.72080(16) 0.39986(11) 0.39825(8) 0.0781(4) Uani 1 1 d .
C1 C 0.5140(14) 0.2477(10) 0.3116(7) 0.068(2) Uani 1 1 d .
C2 C 0.3724(14) 0.1534(10) 0.2586(7) 0.0666(19) Uani 1 1 d .
C3 C 0.2009(13) 0.0409(10) 0.1920(6) 0.0641(19) Uani 1 1 d .
C4 C 0.0137(16) 0.0948(12) 0.1791(8) 0.080(2) Uani 1 1 d .
H4A H 0.0010 0.2007 0.2149 0.097 Uiso 1 1 calc R
C5 C -0.1510(17) -0.0069(14) 0.1146(8) 0.089(3) Uani 1 1 d .
H5A H -0.2727 0.0326 0.1052 0.107 Uiso 1 1 calc R
C6 C -0.1401(17) -0.1661(14) 0.0633(8) 0.087(3) Uani 1 1 d .
C7 C 0.0450(18) -0.2206(14) 0.0772(8) 0.091(3) Uani 1 1 d .
H7A H 0.0560 -0.3273 0.0421 0.110 Uiso 1 1 calc R
C8 C 0.2144(16) -0.1189(11) 0.1424(7) 0.077(2) Uani 1 1 d .
H8A H 0.3357 -0.1587 0.1524 0.092 Uiso 1 1 calc R
C9 C -0.317(2) -0.2792(16) -0.0088(9) 0.109(4) Uani 1 1 d .
H9A H -0.4017 -0.3285 0.0298 0.163 Uiso 1 1 calc R
H9B H -0.2686 -0.3628 -0.0579 0.163 Uiso 1 1 calc R
H9C H -0.3946 -0.2187 -0.0444 0.163 Uiso 1 1 calc R
C10 C 0.9663(14) 0.7806(11) 0.4262(7) 0.076(2) Uani 1 1 d .
H10A H 1.0905 0.7433 0.4301 0.092 Uiso 1 1 calc R
C11 C 0.8297(15) 0.7780(11) 0.4926(7) 0.075(2) Uani 1 1 d .
H11A H 0.8478 0.7379 0.5491 0.091 Uiso 1 1 calc R
C12 C 0.6663(17) 0.8414(12) 0.4647(8) 0.086(3) Uani 1 1 d .
H12A H 0.5539 0.8525 0.4980 0.103 Uiso 1 1 calc R
C13 C 0.696(2) 0.8882(11) 0.3761(9) 0.104(4) Uani 1 1 d .
H13A H 0.6074 0.9359 0.3398 0.124 Uiso 1 1 calc R
C14 C 0.8874(19) 0.8480(12) 0.3530(7) 0.089(3) Uani 1 1 d .
H14A H 0.9481 0.8645 0.2984 0.107 Uiso 1 1 calc R
C15 C 0.4288(14) 0.5819(11) 0.3019(7) 0.073(2) Uani 1 1 d .
O15 O 0.2578(11) 0.5483(11) 0.2753(8) 0.112(3) Uani 1 1 d .
C16 C 0.7568(13) 0.5308(11) 0.2234(6) 0.067(2) Uani 1 1 d .
O16 O 0.7952(12) 0.4626(9) 0.1480(5) 0.095(2) Uani 1 1 d .

loop_
_atom_site_aniso_label
_atom_site_aniso_U_11
_atom_site_aniso_U_22
_atom_site_aniso_U_33
_atom_site_aniso_U_23
_atom_site_aniso_U_13
_atom_site_aniso_U_12
Fe 0.0616(7) 0.0467(7) 0.0569(7) 0.0181(5) 0.0160(5) 0.0128(5)
Se 0.0919(7) 0.0595(6) 0.0858(7) 0.0334(5) -0.0025(5) 0.0121(4)
C1 0.085(5) 0.054(4) 0.075(5) 0.030(4) 0.018(4) 0.020(4)
C2 0.082(5) 0.053(4) 0.073(5) 0.031(4) 0.017(4) 0.009(4)
C3 0.085(5) 0.058(4) 0.055(4) 0.025(3) 0.019(4) 0.009(4)
C4 0.092(6) 0.067(5) 0.093(6) 0.035(5) 0.025(5) 0.016(4)
C5 0.090(7) 0.098(8) 0.094(7) 0.049(6) 0.020(5) 0.014(5)
C6 0.099(7) 0.094(7) 0.071(5) 0.035(5) 0.024(5) -0.004(5)
C7 0.115(8) 0.078(6) 0.076(6) 0.010(5) 0.038(5) 0.000(6)
C8 0.093(6) 0.066(5) 0.073(5) 0.017(4) 0.023(4) 0.014(4)
C9 0.119(9) 0.107(9) 0.091(7) 0.033(6) 0.004(6) -0.016(7)
C10 0.074(5) 0.064(5) 0.083(6) 0.013(4) 0.008(4) 0.004(4)
C11 0.096(6) 0.064(5) 0.062(5) 0.012(4) 0.011(4) 0.014(4)
C12 0.103(7) 0.060(5) 0.087(6) 0.002(5) 0.027(5) 0.019(5)
C13 0.137(10) 0.042(5) 0.111(8) 0.013(5) -0.032(7) 0.013(5)
C14 0.124(9) 0.060(5) 0.073(5) 0.009(4) 0.032(5) -0.024(5)
C15 0.075(6) 0.062(5) 0.087(5) 0.025(4) 0.019(4) 0.020(4)
O15 0.060(4) 0.110(6) 0.158(8) 0.026(5) 0.009(4) 0.023(4)
C16 0.081(5) 0.063(5) 0.062(5) 0.020(4) 0.021(4) 0.017(4)
O16 0.115(5) 0.090(5) 0.073(4) 0.005(4) 0.036(4) 0.012(4)

loop_
_atom_type_symbol
_atom_type_description
_atom_type_scat_dispersion_real
_atom_type_scat_dispersion_imag
_atom_type_scat_source
C C 0.0181 0.0091 'International Tables Vol C Tables 4.2.6.8 and 6.1.1.4'
H H 0.0000 0.0000 'International Tables Vol C Tables 4.2.6.8 and 6.1.1.4'
O O 0.0492 0.0322 'International Tables Vol C Tables 4.2.6.8 and 6.1.1.4'
Fe Fe -1.1336 3.1974 'International Tables Vol C Tables 4.2.6.8 and 6.1.1.4'
Se Se -0.7943 1.1372 'International Tables Vol C Tables 4.2.6.8 and 6.1.1.4'

loop_
_geom_angle_atom_site_label_1
_geom_angle_atom_site_label_2
_geom_angle_atom_site_label_3
_geom_angle
C15 Fe C16 94.7(4)
C15 Fe C14 132.0(5)
C16 Fe C14 92.9(4)
C15 Fe C13 96.6(5)
C16 Fe C13 119.1(5)
C14 Fe C13 40.4(5)
C15 Fe C10 158.7(4)
C16 Fe C10 104.2(4)
C14 Fe C10 38.6(4)
C13 Fe C10 65.7(4)
C15 Fe C12 94.4(4)
C16 Fe C12 157.8(4)
C14 Fe C12 66.1(4)
C13 Fe C12 39.5(5)
C10 Fe C12 64.5(4)
C15 Fe C11 124.6(4)
C16 Fe C11 140.6(4)
C14 Fe C11 64.5(4)
C13 Fe C11 64.5(4)
C10 Fe C11 38.3(4)
C12 Fe C11 37.4(4)
C15 Fe Se 92.7(3)
C16 Fe Se 87.7(3)
C14 Fe Se 135.0(4)
C13 Fe Se 150.6(4)
C10 Fe Se 97.8(3)
C12 Fe Se 112.0(3)
C11 Fe Se 87.3(3)
C1 Se Fe 103.0(2)
C2 C1 Se 176.3(8)
C1 C2 C3 178.4(8)
C8 C3 C4 118.8(9)
C8 C3 C2 122.2(8)
C4 C3 C2 119.0(8)
C5 C4 C3 120.7(10)
C4 C5 C6 121.3(11)
C5 C6 C7 118.0(10)
C5 C6 C9 122.4(12)
C7 C6 C9 119.5(11)
C6 C7 C8 121.5(10)
C3 C8 C7 119.5(10)
C11 C10 C14 107.9(9)
C11 C10 Fe 71.3(5)
C14 C10 Fe 69.5(5)
C12 C11 C10 110.6(9)
C12 C11 Fe 71.3(6)
C10 C11 Fe 70.5(5)
C11 C12 C13 107.7(10)
C11 C12 Fe 71.4(5)
C13 C12 Fe 69.0(5)
C12 C13 C14 106.4(10)
C12 C13 Fe 71.5(6)
C14 C13 Fe 69.6(5)
C10 C14 C13 107.4(9)
C10 C14 Fe 71.8(6)
C13 C14 Fe 70.0(5)
O15 C15 Fe 178.4(9)
O16 C16 Fe 179.3(9)

loop_
_geom_bond_atom_site_label_1
_geom_bond_atom_site_label_2
_geom_bond_distance
Fe C15 1.757(10)
Fe C16 1.780(8)
Fe C14 2.058(9)
Fe C13 2.064(9)
Fe C10 2.088(9)
Fe C12 2.096(9)
Fe C11 2.098(9)
Fe Se 2.4072(14)
Se C1 1.834(9)
C1 C2 1.188(13)
C2 C3 1.444(12)
C3 C8 1.379(12)
C3 C4 1.399(13)
C4 C5 1.369(15)
C5 C6 1.375(16)
C6 C7 1.390(16)
C6 C9 1.498(15)
C7 C8 1.393(14)
C10 C11 1.372(14)
C10 C14 1.372(15)
C11 C12 1.343(14)
C12 C13 1.407(17)
C13 C14 1.423(17)
C15 O15 1.138(11)
C16 O16 1.115(10)
